data_2214127
loop_
_publ_author_name
'Saaidi, Pierre-Lo\"ic'
'Jeanneau, Erwann'
'Hasserodt, Jens'

_publ_section_title
;
 Tris(1,1,1,3,3,3-hexafluoroisopropyl) phosphate
;
_journal_coeditor_code CS2040
_journal_issue 7
_journal_name_full 'Acta Crystallographica Section E'
_journal_page_first o3241
_journal_page_last o3242
_journal_paper_doi 10.1107/S160053680702853X
_journal_volume 63
_journal_year 2007
_chemical_formula_iupac 'C9 H3 F18 O4 P1'
_chemical_formula_moiety 'C9 H3 F18 O4 P1'
_chemical_formula_sum 'C9 H3 F18 O4 P'
_chemical_formula_weight 548.06
_chemical_name_systematic
;
Tris(1,1,1,3,3,3-hexafluoroisopropyl) phosphate
;
_space_group_IT_number 15
_symmetry_cell_setting monoclinic
_symmetry_space_group_name_Hall '-C 2yc'
_symmetry_space_group_name_H-M 'C 1 2/c 1'
_cell_angle_alpha 90
_cell_angle_beta 107.044(2)
_cell_angle_gamma 90
_cell_formula_units_Z 8
_cell_length_a 18.9045(4)
_cell_length_b 9.9101(3)
_cell_length_c 19.1760(5)
_cell_measurement_reflns_used 4008
_cell_measurement_temperature 150
_cell_measurement_theta_max 27.878
_cell_measurement_theta_min 0.73
_cell_volume 3434.75(16)
_computing_cell_refinement 'DENZO/SCALEPACK (Otwinowski & Minor, 1997)'
_computing_data_collection 'COLLECT (Nonius, 2001)'
_computing_data_reduction DENZO/SCALEPACK
_computing_molecular_graphics 'DIAMOND (Brandenburg et al., 1996)'
_computing_publication_material CRYSTALS
_computing_structure_refinement 'CRYSTALS (Betteridge <i>et al.</i>,  2003)'
_computing_structure_solution 'SIR97 (Altomare <i>et al.</i>,  1999)'
_diffrn_measured_fraction_theta_full 0.999
_diffrn_measured_fraction_theta_max 0.999
_diffrn_measurement_device_type 'Nonius KappaCCD'
_diffrn_measurement_method '\f and \w'
_diffrn_radiation_type 'Mo K\a'
_diffrn_radiation_wavelength 0.71069
_diffrn_reflns_av_R_equivalents 0.015
_diffrn_reflns_limit_h_max 24
_diffrn_reflns_limit_h_min -24
_diffrn_reflns_limit_k_max 12
_diffrn_reflns_limit_k_min -13
_diffrn_reflns_limit_l_max 25
_diffrn_reflns_limit_l_min -25
_diffrn_reflns_number 7697
_diffrn_reflns_theta_full 27.853
_diffrn_reflns_theta_max 27.853
_diffrn_reflns_theta_min 2.222
_diffrn_standards_number 0
_exptl_absorpt_coefficient_mu 0.366
_exptl_absorpt_correction_T_max 1.0
_exptl_absorpt_correction_T_min 1.0
_exptl_absorpt_correction_type none
_exptl_crystal_colour colourless
_exptl_crystal_density_diffrn 2.12
_exptl_crystal_description block
_exptl_crystal_F_000 2128
_exptl_crystal_size_max 0.49
_exptl_crystal_size_mid 0.47
_exptl_crystal_size_min 0.43
_refine_diff_density_max 0.3
_refine_diff_density_min -0.32
_refine_ls_extinction_coef 47(11)
_refine_ls_extinction_method 'Larson (1970), equation 22'
_refine_ls_goodness_of_fit_ref 1.1
_refine_ls_hydrogen_treatment constr
_refine_ls_matrix_type full
_refine_ls_number_parameters 290
_refine_ls_number_reflns 3242
_refine_ls_number_restraints 0
_refine_ls_R_factor_gt 0.034
_refine_ls_shift/su_max 0.000472
_refine_ls_structure_factor_coef F
_refine_ls_weighting_details
;
Method, part 1, Chebychev polynomial, (Watkin, 1994, Prince,
1982)
[weight] = 1.0/[A~0~*T~0~(x)+A~1~*T~1~(x) ... +A~n-1~]*T~n-1~(x)]
where A~i~ are the Chebychev coefficients listed below and x= Fcalc/Fmax
Method = Robust Weighting (Prince, 1982)
W = [weight] * [1-(deltaF/6*sigmaF)^2^]^2^
A~i~ are:
2.02 1.91 1.40
;
_refine_ls_weighting_scheme calc
_refine_ls_wR_factor_ref 0.0477
_reflns_number_gt 3242
_reflns_number_total 4071
_reflns_threshold_expression I>3.0\s(I)
_cod_data_source_file cs2040.cif
_cod_data_source_block I
_cod_original_sg_symbol_H-M 'C 2/c'
_cod_original_formula_sum 'C9 H3 F18 O4 P1'
_cod_database_code 2214127
_cod_database_fobs_code 2214127

loop_
_symmetry_equiv_pos_as_xyz
x,y,z
-x,-y,-z
x+1/2,y+1/2,z
-x+1/2,-y+1/2,-z
-x,y,-z+1/2
x,-y,z+1/2
-x+1/2,y+1/2,-z+1/2
x+1/2,-y+1/2,z+1/2

loop_
_atom_site_type_symbol
_atom_site_label
_atom_site_fract_x
_atom_site_fract_y
_atom_site_fract_z
_atom_site_U_iso_or_equiv
_atom_site_adp_type
_atom_site_occupancy
P P1 0.285712(18) 0.11784(4) 0.391786(19) 0.0248 Uani 1
O O2 0.33023(5) 0.19877(11) 0.34797(6) 0.0283 Uani 1
C C1 0.40324(8) 0.24709(16) 0.38269(8) 0.0313 Uani 1
H H1 0.4189 0.2226 0.4339 0.0354 Uiso 1
C C3 0.45415(9) 0.1793(2) 0.34444(10) 0.042 Uani 1
F F4 0.52180(6) 0.23100(16) 0.36764(7) 0.0587 Uani 1
F F5 0.43015(6) 0.19094(16) 0.27324(6) 0.0586 Uani 1
F F6 0.45908(7) 0.04837(14) 0.36086(9) 0.0637 Uani 1
C C2 0.40066(11) 0.40022(19) 0.37700(12) 0.0462 Uani 1
F F1 0.34688(8) 0.44681(12) 0.40228(8) 0.06 Uani 1
F F2 0.46441(8) 0.45198(15) 0.41796(9) 0.0719 Uani 1
F F3 0.38851(10) 0.44423(14) 0.30982(8) 0.0713 Uani 1
O O3 0.29796(6) -0.03253(11) 0.37036(5) 0.0286 Uani 1
C C4 0.29168(9) -0.14024(15) 0.41696(8) 0.0307 Uani 1
H H4 0.2749 -0.1082 0.457 0.0368 Uiso 1
C C5 0.36786(10) -0.20370(17) 0.44678(10) 0.0427 Uani 1
F F9 0.36608(8) -0.30226(12) 0.49341(7) 0.0593 Uani 1
F F7 0.41562(7) -0.11032(13) 0.48275(8) 0.0652 Uani 1
F F8 0.39356(7) -0.25376(13) 0.39505(8) 0.0586 Uani 1
C C6 0.23308(10) -0.23648(17) 0.37223(10) 0.0384 Uani 1
F F12 0.24868(7) -0.28390(12) 0.31417(6) 0.0525 Uani 1
F F11 0.16861(7) -0.17261(14) 0.35037(9) 0.062 Uani 1
F F10 0.22502(8) -0.34205(12) 0.41274(7) 0.0546 Uani 1
O O1 0.30422(6) 0.14500(11) 0.46961(6) 0.031 Uani 1
O O4 0.20340(5) 0.14476(11) 0.34549(6) 0.0297 Uani 1
C C7 0.15810(8) 0.23802(16) 0.36972(8) 0.0304 Uani 1
H H7 0.185 0.2802 0.4143 0.0358 Uiso 1
C C9 0.13179(10) 0.34502(19) 0.31043(10) 0.041 Uani 1
F F17 0.19015(7) 0.40591(13) 0.29919(8) 0.0569 Uani 1
F F18 0.09199(8) 0.29449(15) 0.24786(7) 0.0637 Uani 1
F F16 0.09202(9) 0.43758(15) 0.33152(9) 0.0716 Uani 1
C C8 0.09563(9) 0.1560(2) 0.38443(10) 0.0415 Uani 1
F F15 0.12421(7) 0.06582(15) 0.43625(7) 0.0582 Uani 1
F F14 0.05100(7) 0.23522(17) 0.40846(8) 0.0643 Uani 1
F F13 0.05572(6) 0.09030(15) 0.32645(7) 0.0594 Uani 1

loop_
_atom_site_aniso_label
_atom_site_aniso_U_11
_atom_site_aniso_U_22
_atom_site_aniso_U_33
_atom_site_aniso_U_12
_atom_site_aniso_U_13
_atom_site_aniso_U_23
P1 0.02380(17) 0.02631(18) 0.02450(18) 0.00023(12) 0.00763(12) -0.00099(13)
O2 0.0260(5) 0.0304(5) 0.0274(5) -0.0036(4) 0.0064(4) 0.0011(4)
C1 0.0260(6) 0.0377(8) 0.0299(7) -0.0064(5) 0.0078(5) -0.0017(6)
C3 0.0284(7) 0.0595(11) 0.0390(8) -0.0004(7) 0.0112(6) -0.0023(8)
F4 0.0268(5) 0.0958(10) 0.0547(7) -0.0081(5) 0.0136(4) -0.0013(7)
F5 0.0435(6) 0.0997(10) 0.0353(5) 0.0052(6) 0.0158(4) -0.0103(6)
F6 0.0559(7) 0.0534(7) 0.0893(10) 0.0158(6) 0.0326(7) -0.0024(7)
C2 0.0524(10) 0.0369(9) 0.0520(10) -0.0130(7) 0.0195(8) -0.0044(8)
F1 0.0693(8) 0.0364(6) 0.0819(9) -0.0020(5) 0.0338(7) -0.0128(6)
F2 0.0672(8) 0.0608(8) 0.0876(10) -0.0372(7) 0.0223(7) -0.0217(7)
F3 0.1083(12) 0.0472(7) 0.0623(8) -0.0113(7) 0.0312(8) 0.0150(6)
O3 0.0342(5) 0.0260(5) 0.0274(5) 0.0013(4) 0.0118(4) 0.0009(4)
C4 0.0397(8) 0.0271(7) 0.0264(6) -0.0016(5) 0.0114(6) 0.0008(5)
C5 0.0471(9) 0.0316(8) 0.0425(9) 0.0016(7) 0.0025(7) 0.0059(7)
F9 0.0788(9) 0.0386(6) 0.0499(7) 0.0065(5) 0.0025(6) 0.0160(5)
F7 0.0519(7) 0.0470(6) 0.0727(9) -0.0050(5) -0.0189(6) 0.0060(6)
F8 0.0505(7) 0.0559(7) 0.0741(8) 0.0173(5) 0.0256(6) 0.0066(6)
C6 0.0424(8) 0.0346(8) 0.0396(8) -0.0084(6) 0.0140(7) -0.0032(7)
F12 0.0712(8) 0.0489(6) 0.0383(6) -0.0180(5) 0.0176(5) -0.0150(5)
F11 0.0381(6) 0.0591(7) 0.0823(9) -0.0084(5) 0.0077(6) -0.0036(7)
F10 0.0751(8) 0.0390(6) 0.0571(7) -0.0198(5) 0.0309(6) -0.0012(5)
O1 0.0303(5) 0.0356(5) 0.0268(5) 0.0005(4) 0.0080(4) -0.0034(4)
O4 0.0240(5) 0.0346(5) 0.0296(5) 0.0008(4) 0.0067(4) -0.0042(4)
C7 0.0257(6) 0.0367(7) 0.0303(7) 0.0040(5) 0.0106(5) -0.0011(6)
C9 0.0380(8) 0.0433(9) 0.0425(9) 0.0090(7) 0.0130(7) 0.0079(7)
F17 0.0592(7) 0.0478(6) 0.0689(8) 0.0000(5) 0.0271(6) 0.0192(6)
F18 0.0642(8) 0.0772(9) 0.0378(6) 0.0015(7) -0.0034(5) 0.0148(6)
F16 0.0772(9) 0.0614(8) 0.0851(10) 0.0398(7) 0.0377(8) 0.0198(7)
C8 0.0285(7) 0.0586(11) 0.0390(9) -0.0007(7) 0.0124(6) 0.0060(8)
F15 0.0504(6) 0.0717(8) 0.0547(7) -0.0052(6) 0.0186(5) 0.0254(6)
F14 0.0395(6) 0.0890(10) 0.0762(9) 0.0075(6) 0.0357(6) 0.0009(7)
F13 0.0414(6) 0.0755(8) 0.0564(7) -0.0230(6) 0.0065(5) -0.0021(6)

loop_
_atom_type_symbol
_atom_type_scat_dispersion_real
_atom_type_scat_dispersion_imag
_atom_type_scat_source
C 0.0033 0.0016 'International Tables Vol C 4.2.6.8 and 6.1.1.4'
H 0 0 'International Tables Vol C 4.2.6.8 and 6.1.1.4'
O 0.0106 0.006 'International Tables Vol C 4.2.6.8 and 6.1.1.4'
F 0.0171 0.0103 'International Tables Vol C 4.2.6.8 and 6.1.1.4'
P 0.1023 0.0942 'International Tables Vol C 4.2.6.8 and 6.1.1.4'

loop_
_geom_angle_atom_site_label_1
_geom_angle_atom_site_label_2
_geom_angle_atom_site_label_3
_geom_angle
_geom_angle_publ_flag
O2 P1 O3 101.53(7) yes
O2 P1 O1 116.64(7) yes
O3 P1 O1 115.57(6) yes
O2 P1 O4 102.00(6) yes
O3 P1 O4 102.08(6) yes
O1 P1 O4 116.66(6) yes
P1 O2 C1 121.17(9) no
O2 C1 H1 110.8 no
O2 C1 C3 106.74(13) no
H1 C1 C3 109.1 no
O2 C1 C2 107.15(14) no
H1 C1 C2 108.4 no
C3 C1 C2 114.57(15) no
C1 C3 F4 110.53(15) no
C1 C3 F5 112.79(15) no
F4 C3 F5 108.69(15) no
C1 C3 F6 108.99(15) no
F4 C3 F6 107.62(16) no
F5 C3 F6 108.07(17) no
C1 C2 F1 109.38(15) no
C1 C2 F2 109.70(17) no
F1 C2 F2 107.88(17) no
C1 C2 F3 113.19(16) no
F1 C2 F3 108.01(18) no
F2 C2 F3 108.53(16) no
P1 O3 C4 119.98(9) no
O3 C4 H4 111.1 no
O3 C4 C5 107.64(13) no
H4 C4 C5 109.4 no
O3 C4 C6 107.33(13) no
H4 C4 C6 107.5 no
C5 C4 C6 113.92(14) no
C4 C5 F9 110.38(16) no
C4 C5 F7 109.27(14) no
F9 C5 F7 107.94(15) no
C4 C5 F8 112.86(15) no
F9 C5 F8 108.41(15) no
F7 C5 F8 107.83(17) no
C4 C6 F12 113.15(14) no
C4 C6 F11 109.17(15) no
F12 C6 F11 108.37(16) no
C4 C6 F10 110.53(14) no
F12 C6 F10 107.65(14) no
F11 C6 F10 107.81(15) no
P1 O4 C7 121.01(9) no
O4 C7 H7 111.3 no
O4 C7 C9 107.64(12) no
H7 C7 C9 109.5 no
O4 C7 C8 106.62(14) no
H7 C7 C8 107.8 no
C9 C7 C8 113.98(13) no
C7 C9 F17 109.34(14) no
C7 C9 F18 112.92(16) no
F17 C9 F18 107.76(16) no
C7 C9 F16 110.14(15) no
F17 C9 F16 107.94(17) no
F18 C9 F16 108.60(16) no
C7 C8 F15 109.24(14) no
C7 C8 F14 110.71(16) no
F15 C8 F14 107.36(15) no
C7 C8 F13 112.92(14) no
F15 C8 F13 107.78(17) no
F14 C8 F13 108.64(15) no

loop_
_geom_bond_atom_site_label_1
_geom_bond_atom_site_label_2
_geom_bond_distance
_geom_bond_publ_flag
P1 O2 1.5723(11) yes
P1 O3 1.5808(13) yes
P1 O1 1.4545(12) yes
P1 O4 1.5719(11) yes
O2 C1 1.4278(17) no
C1 H1 0.97 no
C1 C3 1.526(2) no
C1 C2 1.521(3) no
C3 F4 1.327(2) no
C3 F5 1.312(2) no
C3 F6 1.332(3) no
C2 F1 1.331(2) no
C2 F2 1.333(2) no
C2 F3 1.315(3) no
O3 C4 1.4192(18) no
C4 H4 0.966 no
C4 C5 1.521(2) no
C4 C6 1.522(2) no
C5 F9 1.331(2) no
C5 F7 1.335(2) no
C5 F8 1.322(2) no
C6 F12 1.319(2) no
C6 F11 1.328(2) no
C6 F10 1.338(2) no
O4 C7 1.4269(17) no
C7 H7 0.953 no
C7 C9 1.527(2) no
C7 C8 1.527(2) no
C9 F17 1.329(2) no
C9 F18 1.314(2) no
C9 F16 1.322(2) no
C8 F15 1.328(2) no
C8 F14 1.330(2) no
C8 F13 1.318(2) no

loop_
_geom_hbond_atom_site_label_D
_geom_hbond_atom_site_label_H
_geom_hbond_atom_site_label_A
_geom_hbond_site_symmetry_A
_geom_hbond_distance_DH
_geom_hbond_distance_HA
_geom_hbond_distance_DA
_geom_hbond_angle_DHA
_geom_hbond_publ_flag
C1 H1 O1 . 0.97 2.57 3.022(2) 108 yes
C4 H4 O1 . 0.97 2.57 2.988(2) 107 yes
C7 H7 O1 . 0.95 2.57 3.008(2) 108 yes
C7 H7 O1 4_556 0.95 2.30 3.171(2) 152 yes
C4 H4 F10 4_546 0.97 2.55 3.376(3) 144 yes

loop_
_cod_related_entry_id
_cod_related_entry_database
_cod_related_entry_code
1 ChemSpider 10322595
